data_4083898
loop_
_publ_author_name
'Marqu\'es-Gonz\'alez, Santiago'
'Parthey, Matthias'
'Yufit, Dmitry S.'
'Howard, Judith A. K.'
'Kaupp, Martin'
'Low, Paul J.'

_publ_section_title
;
 Combined Spectroscopic and Quantum Chemical Study of [trans-Ru(C\\tb
 CC6H4R1-4)2(dppe)2]n+and [trans-Ru(C\\tb CC6H4R1-4)(C\\tb
 CC6H4R2-4)(dppe)2]n+(n= 0, 1) Complexes: Interpretations beyond the
 Lowest Energy Conformer Paradigm
;
_journal_issue 18
_journal_name_full Organometallics
_journal_page_first 4947
_journal_paper_doi 10.1021/om500265s
_journal_volume 33
_journal_year 2014
_chemical_formula_moiety '2(C36 H29 P2 Ru0.5), C H2 Cl2'
_chemical_formula_sum 'C73 H60 Cl2 P4 Ru'
_chemical_formula_weight 1233.06
_chemical_name_systematic
;
 ? 
;
_space_group_crystal_system triclinic
_space_group_IT_number 2
_space_group_name_Hall '-P 1'
_space_group_name_H-M_alt 'P -1'
_symmetry_space_group_name_Hall '-P 1'
_symmetry_space_group_name_H-M 'P -1'
_atom_sites_solution_hydrogens geom
_atom_sites_solution_primary direct
_atom_sites_solution_secondary difmap
_audit_creation_date 2011-10-25
_audit_creation_method
;
  Olex2 1.1-beta
  (compiled 2011.09.28 svn.r2007, GUI svn.r3868)
;
_cell_angle_alpha 81.220(10)
_cell_angle_beta 86.794(10)
_cell_angle_gamma 83.989(10)
_cell_formula_units_Z 2
_cell_length_a 9.6711(2)
_cell_length_b 12.9728(3)
_cell_length_c 23.8066(6)
_cell_measurement_reflns_used 9746
_cell_measurement_temperature 120
_cell_measurement_theta_max 30.147
_cell_measurement_theta_min 2.176
_cell_volume 2933.15(15)
_computing_cell_refinement 'SAINT v6.45A (Bruker, 2003)'
_computing_data_collection 'SMART v5.625 (Bruker, 2001)'
_computing_data_reduction 'SAINT v6.45A (Bruker, 2003)'
_computing_molecular_graphics
;
O. V. Dolomanov, L. J. Bourhis, R. J. Gildea, J. A. K. Howard and H. Puschmann,
OLEX2: a complete structure solution, refinement and analysis program.
J. Appl. Cryst. (2009). 42, 339-341.
;
_computing_publication_material
;
O. V. Dolomanov, L. J. Bourhis, R. J. Gildea, J. A. K. Howard and H. Puschmann,
OLEX2: a complete structure solution, refinement and analysis program.
J. Appl. Cryst. (2009). 42, 339-341.
;
_computing_structure_refinement
;
XL, G.M. Sheldrick, Acta Cryst.
(2008). A64, 112-122
;
_computing_structure_solution 'SHELXS-97 (Sheldrick, 1990)'
_diffrn_ambient_temperature 120
_diffrn_detector 'CCD area detector'
_diffrn_detector_area_resol_mean 5.6
_diffrn_detector_type 'Bruker SMART CCD 6000 area detector'
_diffrn_measured_fraction_theta_full 0.998
_diffrn_measured_fraction_theta_max 0.998
_diffrn_measurement_device 'three-circle diffractometer'
_diffrn_measurement_device_type 'Bruker SMART CCD 6000 area detector'
_diffrn_measurement_method '\w scans'
_diffrn_radiation_monochromator graphite
_diffrn_radiation_probe x-ray
_diffrn_radiation_type MoK\a
_diffrn_radiation_wavelength 0.71073
_diffrn_radiation_xray_symbol K-L~3~
_diffrn_reflns_av_R_equivalents 0.0528
_diffrn_reflns_av_unetI/netI 0.0599
_diffrn_reflns_limit_h_max 13
_diffrn_reflns_limit_h_min -13
_diffrn_reflns_limit_k_max 17
_diffrn_reflns_limit_k_min -17
_diffrn_reflns_limit_l_max 32
_diffrn_reflns_limit_l_min -32
_diffrn_reflns_number 48867
_diffrn_reflns_theta_full 29.00
_diffrn_reflns_theta_max 29.00
_diffrn_reflns_theta_min 1.60
_diffrn_source 'sealed X-ray tube'
_diffrn_source_current 10.0
_diffrn_source_power 0.3
_diffrn_source_target Mo
_diffrn_source_voltage 30.0
_exptl_absorpt_coefficient_mu 0.512
_exptl_absorpt_correction_T_max 1.0000
_exptl_absorpt_correction_T_min 0.6948
_exptl_absorpt_correction_type multi-scan
_exptl_absorpt_process_details
;
SADABS-2006/1 (Bruker,2006) was used for absorption correction.
R(int) was 0.0417 before and 0.0321 after correction.
The Ratio of minimum to maximum transmission is 0.6948.
The \l/2 correction factor is 0.0015.
;
_exptl_crystal_colour 'clear light yellow'
_exptl_crystal_colour_lustre clear
_exptl_crystal_colour_modifier light
_exptl_crystal_colour_primary yellow
_exptl_crystal_density_diffrn 1.396
_exptl_crystal_density_method 'not measured'
_exptl_crystal_description prism
_exptl_crystal_F_000 1272
_exptl_crystal_size_max 0.34
_exptl_crystal_size_mid 0.08
_exptl_crystal_size_min 0.02
_refine_diff_density_max 0.825
_refine_diff_density_min -1.182
_refine_diff_density_rms 0.094
_refine_ls_extinction_method none
_refine_ls_goodness_of_fit_ref 1.038
_refine_ls_hydrogen_treatment constr
_refine_ls_matrix_type full
_refine_ls_number_parameters 724
_refine_ls_number_reflns 15586
_refine_ls_number_restraints 0
_refine_ls_restrained_S_all 1.038
_refine_ls_R_factor_all 0.0732
_refine_ls_R_factor_gt 0.0439
_refine_ls_shift/su_max 0.001
_refine_ls_shift/su_mean 0.000
_refine_ls_structure_factor_coef Fsqd
_refine_ls_weighting_details 'calc w=1/[\s^2^(Fo^2^)+(0.0500P)^2^+2.0000P] where P=(Fo^2^+2Fc^2^)/3'
_refine_ls_weighting_scheme calc
_refine_ls_wR_factor_gt 0.1027
_refine_ls_wR_factor_ref 0.1156
_reflns_number_gt 11224
_reflns_number_total 15586
_reflns_threshold_expression >2sigma(I)
_cod_data_source_file om500265s_si_002.cif
_cod_data_source_block 3i_11srv211
_cod_original_cell_volume 2933.15(12)
_cod_database_code 4083898

loop_
_space_group_symop_id
_space_group_symop_operation_xyz
1 'x, y, z'
2 '-x, -y, -z'

loop_
_atom_site_label
_atom_site_type_symbol
_atom_site_fract_x
_atom_site_fract_y
_atom_site_fract_z
_atom_site_U_iso_or_equiv
_atom_site_adp_type
_atom_site_occupancy
_atom_site_symmetry_multiplicity
_atom_site_calc_flag
_atom_site_refinement_flags
Ru1 Ru 1.0000 0.5000 0.5000 0.01400(7) Uani 1 2 d S
P1 P 0.83049(7) 0.62616(5) 0.45584(3) 0.01582(13) Uani 1 1 d .
P2 P 0.82678(7) 0.48223(5) 0.57323(3) 0.01653(13) Uani 1 1 d .
C1 C 0.8958(3) 0.40340(19) 0.45966(11) 0.0167(5) Uani 1 1 d .
C2 C 0.8240(3) 0.3517(2) 0.43710(11) 0.0200(5) Uani 1 1 d .
C3 C 0.7280(3) 0.2991(2) 0.41057(12) 0.0214(5) Uani 1 1 d .
C4 C 0.6246(3) 0.2467(2) 0.44283(13) 0.0255(6) Uani 1 1 d .
H4 H 0.6209 0.2431 0.4822 0.031 Uiso 1 1 calc R
C5 C 0.5277(3) 0.2000(2) 0.41715(14) 0.0286(6) Uani 1 1 d .
H5 H 0.4590 0.1663 0.4395 0.034 Uiso 1 1 calc R
C6 C 0.5315(3) 0.2027(2) 0.35846(14) 0.0305(7) Uani 1 1 d .
C7 C 0.6349(3) 0.2549(3) 0.32538(14) 0.0342(7) Uani 1 1 d .
H7 H 0.6385 0.2582 0.2860 0.041 Uiso 1 1 calc R
C8 C 0.7316(3) 0.3016(2) 0.35128(13) 0.0296(6) Uani 1 1 d .
H8 H 0.8003 0.3353 0.3290 0.035 Uiso 1 1 calc R
C9 C 0.4306(4) 0.1532(3) 0.33192(17) 0.0405(8) Uani 1 1 d .
C10 C 0.3535(4) 0.1125(3) 0.3091(2) 0.0572(12) Uani 1 1 d .
H10 H 0.2917 0.0798 0.2908 0.069 Uiso 1 1 calc R
C11 C 0.6626(3) 0.5804(2) 0.48448(11) 0.0186(5) Uani 1 1 d .
H11E H 0.5863 0.6316 0.4715 0.022 Uiso 1 1 calc R
H11F H 0.6495 0.5145 0.4720 0.022 Uiso 1 1 calc R
C12 C 0.6681(3) 0.5665(2) 0.54915(11) 0.0205(5) Uani 1 1 d .
H12A H 0.5863 0.5349 0.5662 0.025 Uiso 1 1 calc R
H12B H 0.6681 0.6345 0.5614 0.025 Uiso 1 1 calc R
C21 C 0.8135(3) 0.6471(2) 0.37872(11) 0.0188(5) Uani 1 1 d .
C22 C 0.7507(3) 0.5762(2) 0.35212(12) 0.0229(6) Uani 1 1 d .
H22 H 0.7184 0.5169 0.3738 0.027 Uiso 1 1 calc R
C23 C 0.7363(3) 0.5933(2) 0.29381(12) 0.0267(6) Uani 1 1 d .
H23 H 0.6950 0.5451 0.2766 0.032 Uiso 1 1 calc R
C24 C 0.7823(3) 0.6808(3) 0.26097(12) 0.0308(7) Uani 1 1 d .
H24 H 0.7714 0.6920 0.2219 0.037 Uiso 1 1 calc R
C25 C 0.8444(3) 0.7515(2) 0.28629(12) 0.0294(6) Uani 1 1 d .
H25 H 0.8755 0.8108 0.2642 0.035 Uiso 1 1 calc R
C26 C 0.8611(3) 0.7351(2) 0.34470(12) 0.0243(6) Uani 1 1 d .
H26 H 0.9042 0.7830 0.3613 0.029 Uiso 1 1 calc R
C31 C 0.7989(3) 0.7628(2) 0.47033(11) 0.0186(5) Uani 1 1 d .
C32 C 0.6863(3) 0.8274(2) 0.44514(12) 0.0233(6) Uani 1 1 d .
H32 H 0.6328 0.8022 0.4200 0.028 Uiso 1 1 calc R
C33 C 0.6544(3) 0.9285(2) 0.45751(13) 0.0269(6) Uani 1 1 d .
H33 H 0.5801 0.9707 0.4404 0.032 Uiso 1 1 calc R
C34 C 0.7328(3) 0.9668(2) 0.49526(12) 0.0265(6) Uani 1 1 d .
H34 H 0.7109 1.0345 0.5036 0.032 Uiso 1 1 calc R
C35 C 0.8436(3) 0.9042(2) 0.52042(12) 0.0252(6) Uani 1 1 d .
H35 H 0.8960 0.9298 0.5458 0.030 Uiso 1 1 calc R
C36 C 0.8771(3) 0.8029(2) 0.50791(11) 0.0214(5) Uani 1 1 d .
H36 H 0.9525 0.7616 0.5248 0.026 Uiso 1 1 calc R
C41 C 0.8534(3) 0.5254(2) 0.64149(11) 0.0209(5) Uani 1 1 d .
C42 C 0.8583(3) 0.6316(2) 0.64359(13) 0.0294(6) Uani 1 1 d .
H42 H 0.8453 0.6797 0.6107 0.035 Uiso 1 1 calc R
C43 C 0.8821(4) 0.6667(3) 0.69382(15) 0.0375(8) Uani 1 1 d .
H43 H 0.8836 0.7381 0.6946 0.045 Uiso 1 1 calc R
C44 C 0.9035(3) 0.5960(3) 0.74271(13) 0.0366(8) Uani 1 1 d .
H44 H 0.9178 0.6196 0.7767 0.044 Uiso 1 1 calc R
C45 C 0.9038(4) 0.4906(3) 0.74113(13) 0.0383(8) Uani 1 1 d .
H45 H 0.9212 0.4429 0.7739 0.046 Uiso 1 1 calc R
C46 C 0.8780(3) 0.4543(2) 0.69062(12) 0.0276(6) Uani 1 1 d .
H46 H 0.8773 0.3828 0.6900 0.033 Uiso 1 1 calc R
C51 C 0.7566(3) 0.3560(2) 0.59652(11) 0.0188(5) Uani 1 1 d .
C52 C 0.6338(3) 0.3504(2) 0.63062(12) 0.0241(6) Uani 1 1 d .
H52 H 0.5884 0.4111 0.6420 0.029 Uiso 1 1 calc R
C53 C 0.5797(3) 0.2553(2) 0.64750(13) 0.0274(6) Uani 1 1 d .
H53 H 0.4978 0.2526 0.6699 0.033 Uiso 1 1 calc R
C54 C 0.6463(3) 0.1647(2) 0.63137(13) 0.0283(6) Uani 1 1 d .
H54 H 0.6088 0.1012 0.6424 0.034 Uiso 1 1 calc R
C55 C 0.7693(3) 0.1684(2) 0.59860(12) 0.0261(6) Uani 1 1 d .
H55 H 0.8156 0.1072 0.5883 0.031 Uiso 1 1 calc R
C56 C 0.8233(3) 0.2638(2) 0.58121(11) 0.0203(5) Uani 1 1 d .
H56 H 0.9055 0.2659 0.5590 0.024 Uiso 1 1 calc R
Ru2 Ru 0.5000 1.0000 1.0000 0.01692(7) Uani 1 2 d S
P3 P 0.29995(7) 1.03673(6) 0.94629(3) 0.02000(14) Uani 1 1 d .
P4 P 0.44972(7) 0.82567(5) 1.00025(3) 0.01940(14) Uani 1 1 d .
C101 C 0.6385(3) 1.0015(2) 0.93084(11) 0.0202(5) Uani 1 1 d .
C102 C 0.7195(3) 1.0001(2) 0.89035(11) 0.0222(6) Uani 1 1 d .
C103 C 0.8031(3) 0.9913(2) 0.83915(12) 0.0230(6) Uani 1 1 d .
C104 C 0.8784(3) 0.8967(2) 0.83031(12) 0.0256(6) Uani 1 1 d .
H104 H 0.8793 0.8394 0.8591 0.031 Uiso 1 1 calc R
C105 C 0.9520(3) 0.8868(2) 0.77919(12) 0.0262(6) Uani 1 1 d .
H105 H 1.0007 0.8231 0.7740 0.031 Uiso 1 1 calc R
C106 C 0.9531(3) 0.9723(2) 0.73557(12) 0.0260(6) Uani 1 1 d .
C107 C 0.8808(3) 1.0669(2) 0.74437(12) 0.0261(6) Uani 1 1 d .
H107 H 0.8822 1.1246 0.7159 0.031 Uiso 1 1 calc R
C108 C 0.8065(3) 1.0764(2) 0.79489(12) 0.0260(6) Uani 1 1 d .
H108 H 0.7577 1.1404 0.7997 0.031 Uiso 1 1 calc R
C109 C 1.0308(3) 0.9612(3) 0.68211(13) 0.0310(7) Uani 1 1 d .
C110 C 1.0941(4) 0.9503(3) 0.64097(15) 0.0432(9) Uani 1 1 d .
H110 H 1.1455 0.9415 0.6076 0.052 Uiso 1 1 calc R
C111 C 0.1860(3) 0.9346(2) 0.97427(12) 0.0228(6) Uani 1 1 d .
H11A H 0.1505 0.9444 1.0122 0.027 Uiso 1 1 calc R
H11B H 0.1075 0.9390 0.9501 0.027 Uiso 1 1 calc R
C112 C 0.2696(3) 0.8269(2) 0.97610(12) 0.0243(6) Uani 1 1 d .
H11C H 0.2742 0.8065 0.9384 0.029 Uiso 1 1 calc R
H11D H 0.2214 0.7755 1.0016 0.029 Uiso 1 1 calc R
C121 C 0.1815(3) 1.1564(2) 0.94830(12) 0.0235(6) Uani 1 1 d .
C122 C 0.1600(3) 1.1978(2) 0.99881(13) 0.0265(6) Uani 1 1 d .
H122 H 0.2022 1.1629 1.0315 0.032 Uiso 1 1 calc R
C123 C 0.0760(3) 1.2909(2) 1.00115(14) 0.0310(7) Uani 1 1 d .
H123 H 0.0617 1.3177 1.0353 0.037 Uiso 1 1 calc R
C124 C 0.0139(3) 1.3436(3) 0.95287(15) 0.0353(7) Uani 1 1 d .
H124 H -0.0410 1.4065 0.9543 0.042 Uiso 1 1 calc R
C125 C 0.0333(3) 1.3025(3) 0.90212(14) 0.0359(7) Uani 1 1 d .
H125 H -0.0089 1.3380 0.8696 0.043 Uiso 1 1 calc R
C126 C 0.1152(3) 1.2091(3) 0.89983(13) 0.0314(7) Uani 1 1 d .
H126 H 0.1263 1.1812 0.8659 0.038 Uiso 1 1 calc R
C131 C 0.3221(3) 1.0290(2) 0.86998(11) 0.0233(6) Uani 1 1 d .
C132 C 0.2508(3) 0.9646(3) 0.84256(13) 0.0303(7) Uani 1 1 d .
H132 H 0.1835 0.9258 0.8626 0.036 Uiso 1 1 calc R
C133 C 0.2802(3) 0.9584(3) 0.78515(14) 0.0370(8) Uani 1 1 d .
H133 H 0.2350 0.9130 0.7675 0.044 Uiso 1 1 calc R
C134 C 0.3750(3) 1.0183(3) 0.75445(13) 0.0387(8) Uani 1 1 d .
H134 H 0.3927 1.0147 0.7160 0.046 Uiso 1 1 calc R
C135 C 0.4442(3) 1.0843(3) 0.78112(13) 0.0325(7) Uani 1 1 d .
H135 H 0.5075 1.1258 0.7603 0.039 Uiso 1 1 calc R
C136 C 0.4199(3) 1.0889(2) 0.83832(12) 0.0253(6) Uani 1 1 d .
H136 H 0.4687 1.1320 0.8560 0.030 Uiso 1 1 calc R
C141 C 0.5389(3) 0.7393(2) 0.95146(12) 0.0234(6) Uani 1 1 d .
C142 C 0.5711(3) 0.6314(2) 0.96590(13) 0.0286(6) Uani 1 1 d .
H142 H 0.5523 0.5996 1.0029 0.034 Uiso 1 1 calc R
C143 C 0.6313(3) 0.5706(3) 0.92553(15) 0.0352(7) Uani 1 1 d .
H143 H 0.6539 0.4990 0.9358 0.042 Uiso 1 1 calc R
C144 C 0.6568(4) 0.6173(3) 0.87065(15) 0.0404(8) Uani 1 1 d .
H144 H 0.6976 0.5770 0.8439 0.048 Uiso 1 1 calc R
C145 C 0.6226(4) 0.7233(3) 0.85473(14) 0.0353(7) Uani 1 1 d .
H145 H 0.6386 0.7538 0.8173 0.042 Uiso 1 1 calc R
C146 C 0.5640(3) 0.7846(2) 0.89491(12) 0.0286(6) Uani 1 1 d .
H146 H 0.5413 0.8561 0.8841 0.034 Uiso 1 1 calc R
C151 C 0.4485(3) 0.7408(2) 1.06923(12) 0.0226(6) Uani 1 1 d .
C152 C 0.3271(3) 0.7371(2) 1.10389(12) 0.0261(6) Uani 1 1 d .
H152 H 0.2449 0.7743 1.0907 0.031 Uiso 1 1 calc R
C153 C 0.3277(4) 0.6785(2) 1.15771(13) 0.0327(7) Uani 1 1 d .
H153 H 0.2458 0.6762 1.1801 0.039 Uiso 1 1 calc R
C154 C 0.4481(4) 0.6237(2) 1.17838(13) 0.0333(7) Uani 1 1 d .
H154 H 0.4481 0.5848 1.2146 0.040 Uiso 1 1 calc R
C155 C 0.5695(4) 0.6272(2) 1.14471(13) 0.0315(7) Uani 1 1 d .
H155 H 0.6514 0.5902 1.1584 0.038 Uiso 1 1 calc R
C156 C 0.5700(3) 0.6855(2) 1.09056(12) 0.0259(6) Uani 1 1 d .
H156 H 0.6523 0.6875 1.0685 0.031 Uiso 1 1 calc R
Cl1 Cl 0.21832(12) 0.56529(9) 0.93181(5) 0.0616(3) Uani 1 1 d .
Cl2 Cl 0.19920(14) 0.61943(10) 0.80929(5) 0.0706(3) Uani 1 1 d .
C1S C 0.2871(5) 0.6319(4) 0.86874(18) 0.0618(12) Uani 1 1 d .
H1SA H 0.2844 0.7057 0.8721 0.074 Uiso 1 1 calc R
H1SB H 0.3838 0.6054 0.8636 0.074 Uiso 1 1 calc R

loop_
_atom_site_aniso_label
_atom_site_aniso_U_11
_atom_site_aniso_U_22
_atom_site_aniso_U_33
_atom_site_aniso_U_23
_atom_site_aniso_U_13
_atom_site_aniso_U_12
Ru1 0.01460(13) 0.01320(14) 0.01434(13) -0.00257(10) -0.00232(10) -0.00036(10)
P1 0.0160(3) 0.0151(3) 0.0163(3) -0.0025(2) -0.0030(2) -0.0001(2)
P2 0.0173(3) 0.0161(3) 0.0159(3) -0.0021(2) -0.0011(2) -0.0003(2)
C1 0.0179(12) 0.0149(12) 0.0169(12) -0.0020(10) -0.0008(9) 0.0003(9)
C2 0.0212(13) 0.0166(12) 0.0214(13) -0.0030(10) -0.0018(10) 0.0020(10)
C3 0.0200(13) 0.0163(12) 0.0285(14) -0.0058(11) -0.0062(11) 0.0016(10)
C4 0.0254(14) 0.0204(14) 0.0302(15) -0.0030(12) -0.0033(12) 0.0005(11)
C5 0.0224(14) 0.0180(13) 0.0444(18) -0.0021(13) -0.0023(13) -0.0001(11)
C6 0.0284(15) 0.0224(14) 0.0433(18) -0.0101(13) -0.0145(13) 0.0004(12)
C7 0.0399(18) 0.0329(17) 0.0329(17) -0.0106(14) -0.0105(14) -0.0052(14)
C8 0.0338(16) 0.0310(16) 0.0265(15) -0.0081(13) -0.0040(12) -0.0084(13)
C9 0.0383(18) 0.0252(16) 0.060(2) -0.0114(16) -0.0162(17) 0.0017(14)
C10 0.045(2) 0.036(2) 0.095(3) -0.012(2) -0.032(2) -0.0015(17)
C11 0.0151(12) 0.0167(12) 0.0232(13) -0.0016(10) -0.0026(10) 0.0006(10)
C12 0.0196(12) 0.0188(13) 0.0210(13) 0.0006(10) 0.0005(10) 0.0020(10)
C21 0.0184(12) 0.0178(12) 0.0190(12) -0.0012(10) -0.0034(10) 0.0025(10)
C22 0.0258(14) 0.0206(13) 0.0216(13) -0.0011(11) -0.0047(11) 0.0000(11)
C23 0.0328(15) 0.0258(15) 0.0240(14) -0.0084(12) -0.0092(12) -0.0030(12)
C24 0.0360(17) 0.0386(17) 0.0177(13) -0.0004(12) -0.0055(12) -0.0063(14)
C25 0.0350(16) 0.0314(16) 0.0207(14) 0.0043(12) -0.0046(12) -0.0092(13)
C26 0.0243(14) 0.0273(15) 0.0216(13) -0.0009(11) -0.0045(11) -0.0062(11)
C31 0.0207(13) 0.0156(12) 0.0185(12) -0.0008(10) -0.0001(10) -0.0002(10)
C32 0.0238(14) 0.0209(13) 0.0248(14) -0.0019(11) -0.0068(11) 0.0007(11)
C33 0.0286(15) 0.0200(13) 0.0301(15) -0.0015(12) -0.0041(12) 0.0052(11)
C34 0.0340(16) 0.0164(13) 0.0285(15) -0.0050(11) 0.0013(12) 0.0021(12)
C35 0.0288(15) 0.0217(14) 0.0272(14) -0.0081(12) -0.0058(12) -0.0022(11)
C36 0.0239(13) 0.0209(13) 0.0192(13) -0.0036(11) -0.0020(10) 0.0001(11)
C41 0.0196(13) 0.0264(14) 0.0169(12) -0.0038(11) 0.0025(10) -0.0037(11)
C42 0.0368(17) 0.0255(15) 0.0266(15) -0.0070(12) -0.0027(13) -0.0016(13)
C43 0.0424(19) 0.0368(18) 0.0375(18) -0.0192(15) -0.0002(15) -0.0042(15)
C44 0.0352(17) 0.059(2) 0.0214(15) -0.0182(15) 0.0021(13) -0.0141(16)
C45 0.0412(19) 0.056(2) 0.0192(14) -0.0006(14) -0.0027(13) -0.0179(17)
C46 0.0295(15) 0.0308(16) 0.0227(14) -0.0008(12) -0.0020(12) -0.0081(12)
C51 0.0195(12) 0.0194(13) 0.0168(12) -0.0002(10) -0.0029(10) -0.0019(10)
C52 0.0223(13) 0.0243(14) 0.0237(14) 0.0005(11) 0.0004(11) -0.0002(11)
C53 0.0220(14) 0.0322(16) 0.0261(14) 0.0054(12) -0.0012(11) -0.0070(12)
C54 0.0285(15) 0.0253(15) 0.0297(15) 0.0072(12) -0.0083(12) -0.0097(12)
C55 0.0344(16) 0.0201(13) 0.0246(14) -0.0026(11) -0.0074(12) -0.0038(12)
C56 0.0213(13) 0.0222(13) 0.0174(12) -0.0023(10) -0.0043(10) -0.0005(11)
Ru2 0.01874(15) 0.01887(15) 0.01393(14) -0.00287(11) 0.00062(11) -0.00546(11)
P3 0.0200(3) 0.0235(3) 0.0173(3) -0.0031(3) -0.0008(3) -0.0056(3)
P4 0.0220(3) 0.0199(3) 0.0174(3) -0.0035(3) 0.0008(3) -0.0065(3)
C101 0.0244(13) 0.0190(13) 0.0174(12) -0.0029(10) -0.0029(10) -0.0024(11)
C102 0.0235(13) 0.0248(14) 0.0185(13) -0.0022(11) -0.0010(10) -0.0048(11)
C103 0.0209(13) 0.0296(15) 0.0198(13) -0.0046(11) 0.0016(10) -0.0078(11)
C104 0.0276(15) 0.0266(15) 0.0222(14) -0.0013(11) 0.0018(11) -0.0050(12)
C105 0.0247(14) 0.0287(15) 0.0262(14) -0.0066(12) 0.0007(11) -0.0046(12)
C106 0.0227(14) 0.0381(17) 0.0193(13) -0.0066(12) 0.0013(11) -0.0097(12)
C107 0.0243(14) 0.0336(16) 0.0199(13) 0.0009(12) -0.0001(11) -0.0080(12)
C108 0.0263(14) 0.0292(15) 0.0231(14) -0.0040(12) 0.0013(11) -0.0064(12)
C109 0.0264(15) 0.0383(18) 0.0289(16) -0.0050(13) -0.0030(12) -0.0044(13)
C110 0.0409(19) 0.062(2) 0.0273(17) -0.0069(16) 0.0031(15) -0.0083(18)
C111 0.0199(13) 0.0268(14) 0.0225(13) -0.0025(11) 0.0004(10) -0.0077(11)
C112 0.0251(14) 0.0255(14) 0.0242(14) -0.0041(11) -0.0012(11) -0.0105(11)
C121 0.0195(13) 0.0238(14) 0.0274(14) -0.0009(11) -0.0001(11) -0.0077(11)
C122 0.0236(14) 0.0290(15) 0.0265(14) -0.0027(12) 0.0012(11) -0.0047(12)
C123 0.0264(15) 0.0325(16) 0.0341(16) -0.0054(13) 0.0037(13) -0.0044(13)
C124 0.0233(15) 0.0318(17) 0.048(2) -0.0023(15) 0.0017(14) 0.0016(13)
C125 0.0276(16) 0.0420(19) 0.0339(17) 0.0060(15) -0.0056(13) 0.0020(14)
C126 0.0248(15) 0.0390(18) 0.0288(16) -0.0001(13) -0.0021(12) -0.0027(13)
C131 0.0237(14) 0.0290(15) 0.0176(13) -0.0035(11) -0.0040(11) -0.0021(11)
C132 0.0296(15) 0.0399(18) 0.0235(14) -0.0073(13) -0.0035(12) -0.0085(13)
C133 0.0334(17) 0.054(2) 0.0278(16) -0.0162(15) -0.0088(13) -0.0047(15)
C134 0.0337(17) 0.062(2) 0.0206(15) -0.0092(15) -0.0020(13) -0.0009(16)
C135 0.0280(15) 0.0463(19) 0.0215(14) 0.0006(13) 0.0001(12) -0.0039(14)
C136 0.0240(14) 0.0286(15) 0.0226(14) -0.0023(12) -0.0018(11) -0.0016(12)
C141 0.0245(14) 0.0250(14) 0.0234(14) -0.0081(11) 0.0020(11) -0.0100(11)
C142 0.0310(16) 0.0277(15) 0.0286(15) -0.0081(12) 0.0018(12) -0.0055(13)
C143 0.0385(18) 0.0280(16) 0.0416(19) -0.0144(14) 0.0059(15) -0.0054(14)
C144 0.045(2) 0.0404(19) 0.0416(19) -0.0241(16) 0.0183(16) -0.0158(16)
C145 0.0458(19) 0.0366(18) 0.0279(16) -0.0136(14) 0.0127(14) -0.0188(15)
C146 0.0343(16) 0.0285(15) 0.0256(15) -0.0066(12) 0.0029(12) -0.0135(13)
C151 0.0310(15) 0.0173(13) 0.0210(13) -0.0040(11) 0.0014(11) -0.0089(11)
C152 0.0288(15) 0.0234(14) 0.0268(15) -0.0037(12) 0.0023(12) -0.0071(12)
C153 0.0452(19) 0.0284(16) 0.0251(15) -0.0036(13) 0.0098(14) -0.0127(14)
C154 0.054(2) 0.0251(15) 0.0210(14) 0.0006(12) -0.0024(14) -0.0106(14)
C155 0.0447(19) 0.0228(15) 0.0279(15) -0.0018(12) -0.0104(14) -0.0059(13)
C156 0.0304(15) 0.0236(14) 0.0261(14) -0.0066(12) -0.0002(12) -0.0101(12)
Cl1 0.0647(7) 0.0606(7) 0.0568(6) -0.0116(5) 0.0152(5) 0.0014(5)
Cl2 0.0900(9) 0.0604(7) 0.0630(7) -0.0159(6) -0.0349(6) 0.0120(6)
C1S 0.085(3) 0.058(3) 0.051(2) -0.016(2) -0.007(2) -0.035(2)

loop_
_atom_type_symbol
_atom_type_description
_atom_type_scat_dispersion_real
_atom_type_scat_dispersion_imag
_atom_type_scat_source
C C 0.0033 0.0016 'International Tables Vol C Tables 4.2.6.8 and 6.1.1.4'
H H 0.0000 0.0000 'International Tables Vol C Tables 4.2.6.8 and 6.1.1.4'
Cl Cl 0.1484 0.1585 'International Tables Vol C Tables 4.2.6.8 and 6.1.1.4'
P P 0.1023 0.0942 'International Tables Vol C Tables 4.2.6.8 and 6.1.1.4'
Ru Ru -1.2594 0.8363 'International Tables Vol C Tables 4.2.6.8 and 6.1.1.4'

loop_
_geom_angle_atom_site_label_1
_geom_angle_atom_site_label_2
_geom_angle_atom_site_label_3
_geom_angle
_geom_angle_site_symmetry_1
_geom_angle_site_symmetry_3
P1 Ru1 P1 179.999(1) 2_766 .
P2 Ru1 P1 97.24(2) . 2_766
P2 Ru1 P1 82.76(2) 2_766 2_766
P2 Ru1 P1 97.24(2) 2_766 .
P2 Ru1 P1 82.76(2) . .
P2 Ru1 P2 179.999(1) 2_766 .
C1 Ru1 P1 81.01(7) . .
C1 Ru1 P1 98.99(7) 2_766 .
C1 Ru1 P1 98.99(7) . 2_766
C1 Ru1 P1 81.01(7) 2_766 2_766
C1 Ru1 P2 87.18(7) 2_766 2_766
C1 Ru1 P2 92.82(7) . 2_766
C1 Ru1 P2 87.18(7) . .
C1 Ru1 P2 92.82(7) 2_766 .
C1 Ru1 C1 180.0 . 2_766
C11 P1 Ru1 104.56(8) . .
C11 P1 C31 98.29(12) . .
C21 P1 Ru1 121.33(9) . .
C21 P1 C11 104.18(12) . .
C21 P1 C31 100.14(12) . .
C31 P1 Ru1 124.49(9) . .
C12 P2 Ru1 108.45(9) . .
C41 P2 Ru1 119.59(9) . .
C41 P2 C12 101.87(12) . .
C51 P2 Ru1 120.84(9) . .
C51 P2 C12 101.43(12) . .
C51 P2 C41 101.76(12) . .
C2 C1 Ru1 174.3(2) . .
C1 C2 C3 174.2(3) . .
C4 C3 C2 120.8(3) . .
C4 C3 C8 117.8(3) . .
C8 C3 C2 121.3(3) . .
C3 C4 H4 119.5 . .
C5 C4 C3 121.0(3) . .
C5 C4 H4 119.5 . .
C4 C5 H5 119.5 . .
C4 C5 C6 121.0(3) . .
C6 C5 H5 119.5 . .
C5 C6 C7 118.7(3) . .
C5 C6 C9 120.7(3) . .
C7 C6 C9 120.5(3) . .
C6 C7 H7 120.0 . .
C8 C7 C6 120.0(3) . .
C8 C7 H7 120.0 . .
C3 C8 H8 119.3 . .
C7 C8 C3 121.4(3) . .
C7 C8 H8 119.3 . .
C10 C9 C6 177.4(5) . .
C9 C10 H10 180.0 . .
P1 C11 H11E 110.4 . .
P1 C11 H11F 110.4 . .
H11E C11 H11F 108.6 . .
C12 C11 P1 106.53(18) . .
C12 C11 H11E 110.4 . .
C12 C11 H11F 110.4 . .
P2 C12 H12A 109.6 . .
P2 C12 H12B 109.6 . .
C11 C12 P2 110.44(18) . .
C11 C12 H12A 109.6 . .
C11 C12 H12B 109.6 . .
H12A C12 H12B 108.1 . .
C22 C21 P1 120.9(2) . .
C22 C21 C26 118.0(2) . .
C26 C21 P1 121.1(2) . .
C21 C22 H22 119.7 . .
C23 C22 C21 120.6(3) . .
C23 C22 H22 119.7 . .
C22 C23 H23 119.6 . .
C24 C23 C22 120.7(3) . .
C24 C23 H23 119.6 . .
C23 C24 H24 120.2 . .
C23 C24 C25 119.6(3) . .
C25 C24 H24 120.2 . .
C24 C25 H25 119.8 . .
C24 C25 C26 120.4(3) . .
C26 C25 H25 119.8 . .
C21 C26 H26 119.7 . .
C25 C26 C21 120.6(3) . .
C25 C26 H26 119.7 . .
C32 C31 P1 118.9(2) . .
C36 C31 P1 122.7(2) . .
C36 C31 C32 118.3(2) . .
C31 C32 H32 119.7 . .
C33 C32 C31 120.6(3) . .
C33 C32 H32 119.7 . .
C32 C33 H33 119.9 . .
C34 C33 C32 120.3(3) . .
C34 C33 H33 119.9 . .
C33 C34 H34 120.1 . .
C35 C34 C33 119.8(3) . .
C35 C34 H34 120.1 . .
C34 C35 H35 119.8 . .
C34 C35 C36 120.3(3) . .
C36 C35 H35 119.8 . .
C31 C36 H36 119.7 . .
C35 C36 C31 120.6(3) . .
C35 C36 H36 119.7 . .
C42 C41 P2 119.4(2) . .
C46 C41 P2 121.8(2) . .
C46 C41 C42 118.7(3) . .
C41 C42 H42 119.5 . .
C43 C42 C41 121.1(3) . .
C43 C42 H42 119.5 . .
C42 C43 H43 120.0 . .
C44 C43 C42 119.9(3) . .
C44 C43 H43 120.0 . .
C43 C44 H44 120.1 . .
C45 C44 C43 119.9(3) . .
C45 C44 H44 120.1 . .
C44 C45 H45 119.7 . .
C44 C45 C46 120.6(3) . .
C46 C45 H45 119.7 . .
C41 C46 C45 119.8(3) . .
C41 C46 H46 120.1 . .
C45 C46 H46 120.1 . .
C52 C51 P2 120.5(2) . .
C56 C51 P2 121.2(2) . .
C56 C51 C52 118.3(2) . .
C51 C52 H52 119.7 . .
C53 C52 C51 120.5(3) . .
C53 C52 H52 119.7 . .
C52 C53 H53 119.8 . .
C54 C53 C52 120.4(3) . .
C54 C53 H53 119.8 . .
C53 C54 H54 120.1 . .
C53 C54 C55 119.8(3) . .
C55 C54 H54 120.1 . .
C54 C55 H55 120.1 . .
C54 C55 C56 119.9(3) . .
C56 C55 H55 120.1 . .
C51 C56 C55 121.0(3) . .
C51 C56 H56 119.5 . .
C55 C56 H56 119.5 . .
P3 Ru2 P3 180.0 . 2_677
P3 Ru2 P4 82.06(3) . .
P3 Ru2 P4 97.94(3) 2_677 .
P3 Ru2 P4 82.06(3) 2_677 2_677
P3 Ru2 P4 97.94(3) . 2_677
P4 Ru2 P4 180.00(3) . 2_677
C101 Ru2 P3 95.40(8) 2_677 2_677
C101 Ru2 P3 95.40(8) . .
C101 Ru2 P3 84.60(8) 2_677 .
C101 Ru2 P3 84.60(8) . 2_677
C101 Ru2 P4 94.84(8) . .
C101 Ru2 P4 85.16(8) 2_677 .
C101 Ru2 P4 85.16(8) . 2_677
C101 Ru2 P4 94.84(8) 2_677 2_677
C101 Ru2 C101 180.000(3) 2_677 .
C111 P3 Ru2 105.85(9) . .
C121 P3 Ru2 122.30(10) . .
C121 P3 C111 101.67(13) . .
C131 P3 Ru2 117.11(9) . .
C131 P3 C111 104.68(13) . .
C131 P3 C121 102.97(13) . .
C112 P4 Ru2 109.02(10) . .
C141 P4 Ru2 123.14(9) . .
C141 P4 C112 97.77(13) . .
C151 P4 Ru2 116.79(9) . .
C151 P4 C112 103.55(13) . .
C151 P4 C141 103.43(13) . .
C102 C101 Ru2 178.6(2) . .
C101 C102 C103 172.6(3) . .
C104 C103 C102 121.4(3) . .
C104 C103 C108 117.6(3) . .
C108 C103 C102 121.0(3) . .
C103 C104 H104 119.5 . .
C105 C104 C103 121.1(3) . .
C105 C104 H104 119.5 . .
C104 C105 H105 119.8 . .
C104 C105 C106 120.4(3) . .
C106 C105 H105 119.8 . .
C105 C106 C109 120.0(3) . .
C107 C106 C105 118.9(3) . .
C107 C106 C109 121.1(3) . .
C106 C107 H107 119.6 . .
C108 C107 C106 120.8(3) . .
C108 C107 H107 119.6 . .
C103 C108 H108 119.4 . .
C107 C108 C103 121.3(3) . .
C107 C108 H108 119.4 . .
C110 C109 C106 178.1(4) . .
C109 C110 H110 180.0 . .
P3 C111 H11A 109.9 . .
P3 C111 H11B 109.9 . .
H11A C111 H11B 108.3 . .
C112 C111 P3 108.98(18) . .
C112 C111 H11A 109.9 . .
C112 C111 H11B 109.9 . .
P4 C112 H11C 109.0 . .
P4 C112 H11D 109.0 . .
C111 C112 P4 112.76(19) . .
C111 C112 H11C 109.0 . .
C111 C112 H11D 109.0 . .
H11C C112 H11D 107.8 . .
C122 C121 P3 119.2(2) . .
C122 C121 C126 118.8(3) . .
C126 C121 P3 121.9(2) . .
C121 C122 H122 119.7 . .
C121 C122 C123 120.7(3) . .
C123 C122 H122 119.7 . .
C122 C123 H123 120.0 . .
C124 C123 C122 120.0(3) . .
C124 C123 H123 120.0 . .
C123 C124 H124 120.0 . .
C123 C124 C125 119.9(3) . .
C125 C124 H124 120.0 . .
C124 C125 H125 119.9 . .
C126 C125 C124 120.2(3) . .
C126 C125 H125 119.9 . .
C121 C126 H126 119.8 . .
C125 C126 C121 120.3(3) . .
C125 C126 H126 119.8 . .
C132 C131 P3 123.7(2) . .
C132 C131 C136 118.6(3) . .
C136 C131 P3 117.6(2) . .
C131 C132 H132 120.0 . .
C131 C132 C133 120.0(3) . .
C133 C132 H132 120.0 . .
C132 C133 H133 119.6 . .
C134 C133 C132 120.8(3) . .
C134 C133 H133 119.6 . .
C133 C134 H134 120.2 . .
C133 C134 C135 119.6(3) . .
C135 C134 H134 120.2 . .
C134 C135 H135 119.8 . .
C136 C135 C134 120.5(3) . .
C136 C135 H135 119.8 . .
C131 C136 H136 119.8 . .
C135 C136 C131 120.5(3) . .
C135 C136 H136 119.8 . .
C142 C141 P4 124.4(2) . .
C142 C141 C146 118.3(3) . .
C146 C141 P4 117.1(2) . .
C141 C142 H142 119.6 . .
C141 C142 C143 120.9(3) . .
C143 C142 H142 119.6 . .
C142 C143 H143 120.2 . .
C144 C143 C142 119.6(3) . .
C144 C143 H143 120.2 . .
C143 C144 H144 119.6 . .
C143 C144 C145 120.8(3) . .
C145 C144 H144 119.6 . .
C144 C145 H145 120.1 . .
C144 C145 C146 119.9(3) . .
C146 C145 H145 120.1 . .
C141 C146 H146 119.7 . .
C145 C146 C141 120.5(3) . .
C145 C146 H146 119.7 . .
C152 C151 P4 120.5(2) . .
C156 C151 P4 121.2(2) . .
C156 C151 C152 118.2(3) . .
C151 C152 H152 119.6 . .
C153 C152 C151 120.8(3) . .
C153 C152 H152 119.6 . .
C152 C153 H153 119.6 . .
C154 C153 C152 120.7(3) . .
C154 C153 H153 119.6 . .
C153 C154 H154 120.4 . .
C153 C154 C155 119.2(3) . .
C155 C154 H154 120.4 . .
C154 C155 H155 119.7 . .
C154 C155 C156 120.5(3) . .
C156 C155 H155 119.7 . .
C151 C156 C155 120.6(3) . .
C151 C156 H156 119.7 . .
C155 C156 H156 119.7 . .
Cl1 C1S H1SA 108.9 . .
Cl1 C1S H1SB 108.9 . .
Cl2 C1S Cl1 113.4(2) . .
Cl2 C1S H1SA 108.9 . .
Cl2 C1S H1SB 108.9 . .
H1SA C1S H1SB 107.7 . .

loop_
_geom_bond_atom_site_label_1
_geom_bond_atom_site_label_2
_geom_bond_distance
_geom_bond_site_symmetry_2
Ru1 P1 2.3616(7) .
Ru1 P1 2.3615(7) 2_766
Ru1 P2 2.3517(7) .
Ru1 P2 2.3517(7) 2_766
Ru1 C1 2.061(3) .
Ru1 C1 2.061(3) 2_766
P1 C11 1.846(3) .
P1 C21 1.829(3) .
P1 C31 1.848(3) .
P2 C12 1.853(3) .
P2 C41 1.837(3) .
P2 C51 1.834(3) .
C1 C2 1.212(4) .
C2 C3 1.435(4) .
C3 C4 1.395(4) .
C3 C8 1.405(4) .
C4 H4 0.9300 .
C4 C5 1.384(4) .
C5 H5 0.9300 .
C5 C6 1.391(5) .
C6 C7 1.404(5) .
C6 C9 1.444(4) .
C7 H7 0.9300 .
C7 C8 1.385(4) .
C8 H8 0.9300 .
C9 C10 1.161(5) .
C10 H10 0.9300 .
C11 H11E 0.9700 .
C11 H11F 0.9700 .
C11 C12 1.526(4) .
C12 H12A 0.9700 .
C12 H12B 0.9700 .
C21 C22 1.398(4) .
C21 C26 1.399(4) .
C22 H22 0.9300 .
C22 C23 1.385(4) .
C23 H23 0.9300 .
C23 C24 1.376(4) .
C24 H24 0.9300 .
C24 C25 1.376(4) .
C25 H25 0.9300 .
C25 C26 1.390(4) .
C26 H26 0.9300 .
C31 C32 1.405(4) .
C31 C36 1.394(4) .
C32 H32 0.9300 .
C32 C33 1.387(4) .
C33 H33 0.9300 .
C33 C34 1.386(4) .
C34 H34 0.9300 .
C34 C35 1.381(4) .
C35 H35 0.9300 .
C35 C36 1.393(4) .
C36 H36 0.9300 .
C41 C42 1.392(4) .
C41 C46 1.390(4) .
C42 H42 0.9300 .
C42 C43 1.382(4) .
C43 H43 0.9300 .
C43 C44 1.379(5) .
C44 H44 0.9300 .
C44 C45 1.374(5) .
C45 H45 0.9300 .
C45 C46 1.400(4) .
C46 H46 0.9300 .
C51 C52 1.402(4) .
C51 C56 1.387(4) .
C52 H52 0.9300 .
C52 C53 1.386(4) .
C53 H53 0.9300 .
C53 C54 1.376(4) .
C54 H54 0.9300 .
C54 C55 1.387(4) .
C55 H55 0.9300 .
C55 C56 1.389(4) .
C56 H56 0.9300 .
Ru2 P3 2.3458(7) 2_677
Ru2 P3 2.3458(7) .
Ru2 P4 2.3616(7) .
Ru2 P4 2.3616(7) 2_677
Ru2 C101 2.062(3) 2_677
Ru2 C101 2.062(3) .
P3 C111 1.835(3) .
P3 C121 1.835(3) .
P3 C131 1.834(3) .
P4 C112 1.863(3) .
P4 C141 1.852(3) .
P4 C151 1.832(3) .
C101 C102 1.209(4) .
C102 C103 1.437(4) .
C103 C104 1.398(4) .
C103 C108 1.407(4) .
C104 H104 0.9300 .
C104 C105 1.391(4) .
C105 H105 0.9300 .
C105 C106 1.399(4) .
C106 C107 1.386(4) .
C106 C109 1.460(4) .
C107 H107 0.9300 .
C107 C108 1.382(4) .
C108 H108 0.9300 .
C109 C110 1.145(5) .
C110 H110 0.9300 .
C111 H11A 0.9700 .
C111 H11B 0.9700 .
C111 C112 1.535(4) .
C112 H11C 0.9700 .
C112 H11D 0.9700 .
C121 C122 1.387(4) .
C121 C126 1.400(4) .
C122 H122 0.9300 .
C122 C123 1.390(4) .
C123 H123 0.9300 .
C123 C124 1.379(5) .
C124 H124 0.9300 .
C124 C125 1.389(5) .
C125 H125 0.9300 .
C125 C126 1.383(5) .
C126 H126 0.9300 .
C131 C132 1.391(4) .
C131 C136 1.400(4) .
C132 H132 0.9300 .
C132 C133 1.393(4) .
C133 H133 0.9300 .
C133 C134 1.371(5) .
C134 H134 0.9300 .
C134 C135 1.385(5) .
C135 H135 0.9300 .
C135 C136 1.378(4) .
C136 H136 0.9300 .
C141 C142 1.395(4) .
C141 C146 1.403(4) .
C142 H142 0.9300 .
C142 C143 1.399(4) .
C143 H143 0.9300 .
C143 C144 1.375(5) .
C144 H144 0.9300 .
C144 C145 1.379(5) .
C145 H145 0.9300 .
C145 C146 1.396(4) .
C146 H146 0.9300 .
C151 C152 1.398(4) .
C151 C156 1.390(4) .
C152 H152 0.9300 .
C152 C153 1.386(4) .
C153 H153 0.9300 .
C153 C154 1.373(5) .
C154 H154 0.9300 .
C154 C155 1.385(5) .
C155 H155 0.9300 .
C155 C156 1.392(4) .
C156 H156 0.9300 .
Cl1 C1S 1.748(4) .
Cl2 C1S 1.728(4) .
C1S H1SA 0.9700 .
C1S H1SB 0.9700 .
